data_7100596
loop_
_publ_author_name
'Paul Duval'
'Charles L. Barnes'
'Shanmugaperumal Kannan'

_publ_section_title
;
Versatile New Uranyl(VI) Dihalide Complexes Supported
by Tunable Organic Amide Ligands
;
_journal_name_full 'Chemical Communications'
_journal_paper_doi 10.1039/b512966d
_journal_year 2005
_chemical_formula_sum 'C24 H50 Br2 N2 O4 U'
_chemical_formula_weight 828.51
_space_group_IT_number 14
_symmetry_cell_setting monoclinic
_symmetry_space_group_name_Hall '-P 2ybc'
_symmetry_space_group_name_H-M 'P 1 21/c 1'
_cell_angle_alpha 90.00
_cell_angle_beta 106.0300(10)
_cell_angle_gamma 90.00
_cell_formula_units_Z 4
_cell_length_a 16.8340(11)
_cell_length_b 14.0098(9)
_cell_length_c 14.4084(9)
_cell_measurement_temperature 173(2)
_cell_volume 3266.0(4)
_diffrn_ambient_temperature 173(2)
_exptl_crystal_density_diffrn 1.685
_cod_original_sg_symbol_H-M 'P 21/c'
_cod_database_code 7100596

loop_
_symmetry_equiv_pos_as_xyz
'x, y, z'
'-x, y+1/2, -z+1/2'
'-x, -y, -z'
'x, -y-1/2, z-1/2'

loop_
_atom_site_label
_atom_site_type_symbol
_atom_site_fract_x
_atom_site_fract_y
_atom_site_fract_z
_atom_site_U_iso_or_equiv
_atom_site_adp_type
_atom_site_occupancy
_atom_site_symmetry_multiplicity
_atom_site_calc_flag
_atom_site_refinement_flags
_atom_site_disorder_assembly
_atom_site_disorder_group
U1A U 0.5000 0.5000 0.0000 0.02566(8) Uani 1 2 d S . .
Br1A Br 0.63332(5) 0.62821(7) 0.02797(6) 0.0653(3) Uani 1 1 d . . .
O1A O 0.5688(3) 0.4108(3) 0.1297(3) 0.0471(13) Uani 1 1 d . . .
N1A N 0.5790(3) 0.3003(4) 0.2459(4) 0.0423(15) Uani 1 1 d . . .
C1A C 0.6106(4) 0.3721(5) 0.2085(4) 0.0327(15) Uani 1 1 d . . .
O2A O 0.4590(3) 0.5688(4) 0.0762(4) 0.0521(14) Uani 1 1 d . . .
C2A C 0.6939(4) 0.4128(5) 0.2542(5) 0.0354(16) Uani 1 1 d . . .
H2A H 0.7208 0.3746 0.3132 0.042 Uiso 1 1 calc R . .
C3A C 0.6850(5) 0.5145(5) 0.2841(5) 0.057(2) Uani 1 1 d . . .
H3A1 H 0.6606 0.5532 0.2266 0.086 Uiso 1 1 calc R . .
H3A2 H 0.7395 0.5401 0.3178 0.086 Uiso 1 1 calc R . .
H3A3 H 0.6490 0.5163 0.3272 0.086 Uiso 1 1 calc R . .
C4A C 0.7477(5) 0.4073(7) 0.1847(6) 0.071(3) Uani 1 1 d . . .
H4A1 H 0.7507 0.3409 0.1644 0.106 Uiso 1 1 calc R . .
H4A2 H 0.8034 0.4304 0.2171 0.106 Uiso 1 1 calc R . .
H4A3 H 0.7234 0.4470 0.1279 0.106 Uiso 1 1 calc R . .
C5A C 0.6234(4) 0.2467(6) 0.3348(5) 0.0462(19) Uani 1 1 d . . .
H5A H 0.5833 0.1970 0.3431 0.055 Uiso 1 1 calc R . .
C6A C 0.6428(5) 0.3052(6) 0.4276(5) 0.057(2) Uani 1 1 d . . .
H6A1 H 0.6913 0.3453 0.4317 0.086 Uiso 1 1 calc R . .
H6A2 H 0.6541 0.2622 0.4833 0.086 Uiso 1 1 calc R . .
H6A3 H 0.5953 0.3458 0.4274 0.086 Uiso 1 1 calc R . .
C7A C 0.6971(5) 0.1905(6) 0.3202(5) 0.058(2) Uani 1 1 d . . .
H7A1 H 0.6783 0.1547 0.2588 0.070 Uiso 1 1 calc R . .
H7A2 H 0.7395 0.2367 0.3129 0.070 Uiso 1 1 calc R . .
C8A C 0.7380(7) 0.1206(9) 0.3993(9) 0.118(4) Uani 1 1 d . . .
H8A1 H 0.7464 0.1514 0.4624 0.177 Uiso 1 1 calc R . .
H8A2 H 0.7915 0.1009 0.3912 0.177 Uiso 1 1 calc R . .
H8A3 H 0.7025 0.0645 0.3955 0.177 Uiso 1 1 calc R . .
C9A C 0.4932(5) 0.2646(7) 0.1958(6) 0.082(4) Uani 1 1 d . . .
H9A H 0.4712 0.3059 0.1377 0.098 Uiso 1 1 calc R . .
C10A C 0.4965(7) 0.1626(8) 0.1593(8) 0.134(6) Uani 1 1 d . . .
H10A H 0.5315 0.1608 0.1151 0.201 Uiso 1 1 calc R . .
H10B H 0.4405 0.1415 0.1252 0.201 Uiso 1 1 calc R . .
H10C H 0.5195 0.1202 0.2142 0.201 Uiso 1 1 calc R . .
C11A C 0.4374(6) 0.2772(10) 0.2591(10) 0.130(6) Uani 1 1 d . . .
H11A H 0.4616 0.2437 0.3209 0.155 Uiso 1 1 calc R . .
H11B H 0.3836 0.2468 0.2277 0.155 Uiso 1 1 calc R . .
C12A C 0.4227(7) 0.3817(13) 0.2802(11) 0.157(7) Uani 1 1 d . . .
H12A H 0.4758 0.4127 0.3101 0.235 Uiso 1 1 calc R . .
H12B H 0.3876 0.3850 0.3243 0.235 Uiso 1 1 calc R . .
H12C H 0.3952 0.4144 0.2197 0.235 Uiso 1 1 calc R . .
U1B U 1.0000 0.5000 0.5000 0.02788(9) Uani 1 2 d S . .
Br1B Br 0.89276(5) 0.34246(6) 0.45347(5) 0.04584(19) Uani 1 1 d . . .
O1B O 1.0633(3) 0.4503(3) 0.3857(3) 0.0393(11) Uani 1 1 d . . .
N1B N 1.0748(3) 0.3558(4) 0.2638(4) 0.0430(15) Uani 1 1 d . . .
C1B C 1.1080(4) 0.4133(5) 0.3368(5) 0.0368(16) Uani 1 1 d . . .
O2B O 0.9314(3) 0.5693(3) 0.4116(3) 0.0409(12) Uani 1 1 d . . .
C2B C 1.1982(4) 0.4425(7) 0.3633(6) 0.058(2) Uani 1 1 d . . .
H2B H 1.2259 0.4070 0.3206 0.070 Uiso 1 1 calc R . .
C3B C 1.2411(5) 0.4185(9) 0.4658(6) 0.096(4) Uani 1 1 d . . .
H3B1 H 1.2171 0.4559 0.5088 0.145 Uiso 1 1 calc R . .
H3B2 H 1.3001 0.4335 0.4792 0.145 Uiso 1 1 calc R . .
H3B3 H 1.2344 0.3503 0.4768 0.145 Uiso 1 1 calc R . .
C4B C 1.2043(6) 0.5501(7) 0.3448(7) 0.079(3) Uani 1 1 d . . .
H4B1 H 1.2626 0.5690 0.3614 0.118 Uiso 1 1 calc R . .
H4B2 H 1.1761 0.5859 0.3849 0.118 Uiso 1 1 calc R . .
H4B3 H 1.1781 0.5639 0.2766 0.118 Uiso 1 1 calc R . .
C5B C 0.9826(4) 0.3383(6) 0.2334(5) 0.051(2) Uani 1 1 d . . .
H5B H 0.9590 0.3761 0.2784 0.061 Uiso 1 1 calc R . .
C6B C 0.9629(6) 0.2348(6) 0.2466(7) 0.081(3) Uani 1 1 d . . .
H6B1 H 0.9032 0.2275 0.2366 0.122 Uiso 1 1 calc R . .
H6B2 H 0.9921 0.2143 0.3121 0.122 Uiso 1 1 calc R . .
H6B3 H 0.9805 0.1955 0.1996 0.122 Uiso 1 1 calc R . .
C7B C 0.9462(5) 0.3798(8) 0.1332(6) 0.072(3) Uani 1 1 d . . .
H7B1 H 0.9752 0.3511 0.0889 0.086 Uiso 1 1 calc R . .
H7B2 H 0.8874 0.3607 0.1104 0.086 Uiso 1 1 calc R . .
C8B C 0.9512(7) 0.4862(8) 0.1264(8) 0.102(4) Uani 1 1 d . . .
H8B1 H 0.9201 0.5158 0.1672 0.152 Uiso 1 1 calc R . .
H8B2 H 0.9276 0.5061 0.0593 0.152 Uiso 1 1 calc R . .
H8B3 H 1.0091 0.5063 0.1484 0.152 Uiso 1 1 calc R . .
C9B C 1.1215(5) 0.3013(6) 0.2071(6) 0.057(2) Uani 1 1 d . . .
H9B H 1.0786 0.2621 0.1610 0.068 Uiso 1 1 calc R . .
C10B C 1.1818(5) 0.2272(7) 0.2688(7) 0.091(4) Uani 1 1 d . . .
H10D H 1.2280 0.2605 0.3134 0.137 Uiso 1 1 calc R . .
H10E H 1.2028 0.1856 0.2264 0.137 Uiso 1 1 calc R . .
H10F H 1.1525 0.1887 0.3057 0.137 Uiso 1 1 calc R . .
C11B C 1.1569(5) 0.3644(7) 0.1433(6) 0.073(3) Uani 1 1 d . . .
H11C H 1.1181 0.4173 0.1174 0.087 Uiso 1 1 calc R . .
H11D H 1.2098 0.3924 0.1817 0.087 Uiso 1 1 calc R . .
C12B C 1.1712(9) 0.3067(11) 0.0610(9) 0.157(6) Uani 1 1 d . . .
H12D H 1.2044 0.2503 0.0867 0.235 Uiso 1 1 calc R . .
H12E H 1.2005 0.3459 0.0247 0.235 Uiso 1 1 calc R . .
H12F H 1.1179 0.2866 0.0181 0.235 Uiso 1 1 calc R . .

loop_
_atom_site_aniso_label
_atom_site_aniso_U_11
_atom_site_aniso_U_22
_atom_site_aniso_U_33
_atom_site_aniso_U_23
_atom_site_aniso_U_13
_atom_site_aniso_U_12
U1A 0.02642(16) 0.02638(19) 0.02219(17) 0.00112(17) 0.00338(13) 0.00145(16)
Br1A 0.0514(4) 0.0714(6) 0.0542(5) 0.0277(5) -0.0168(4) -0.0316(4)
O1A 0.037(3) 0.046(3) 0.046(3) 0.024(2) -0.009(2) -0.010(2)
N1A 0.035(3) 0.049(4) 0.033(3) 0.020(3) -0.007(2) -0.012(3)
C1A 0.030(3) 0.034(4) 0.029(3) 0.007(3) 0.000(3) -0.001(3)
O2A 0.062(3) 0.047(3) 0.049(3) -0.014(3) 0.019(3) 0.006(3)
C2A 0.026(3) 0.047(5) 0.029(4) 0.013(3) 0.002(3) -0.003(3)
C3A 0.074(5) 0.042(6) 0.041(4) 0.005(4) -0.011(4) -0.019(4)
C4A 0.042(4) 0.105(8) 0.071(6) 0.041(6) 0.024(4) 0.017(5)
C5A 0.048(4) 0.050(5) 0.035(4) 0.020(4) 0.001(3) -0.016(4)
C6A 0.051(5) 0.077(6) 0.043(5) 0.013(4) 0.012(4) -0.007(4)
C7A 0.084(6) 0.037(5) 0.044(5) 0.009(4) 0.001(4) 0.004(4)
C8A 0.099(9) 0.111(10) 0.148(12) 0.041(9) 0.039(8) 0.012(8)
C9A 0.055(5) 0.100(8) 0.063(6) 0.054(6) -0.028(4) -0.042(5)
C10A 0.154(11) 0.074(8) 0.109(9) 0.031(7) -0.072(8) -0.073(8)
C11A 0.047(6) 0.153(13) 0.170(13) 0.105(12) -0.001(7) -0.029(8)
C12A 0.071(8) 0.23(2) 0.170(15) 0.073(15) 0.033(9) 0.005(11)
U1B 0.02638(16) 0.0336(2) 0.02208(17) -0.00092(18) 0.00412(13) 0.00124(17)
Br1B 0.0476(4) 0.0466(4) 0.0437(4) -0.0088(4) 0.0133(3) -0.0155(4)
O1B 0.039(3) 0.050(3) 0.032(3) -0.014(2) 0.014(2) -0.005(2)
N1B 0.037(3) 0.058(4) 0.032(3) -0.014(3) 0.008(3) 0.010(3)
C1B 0.033(3) 0.047(5) 0.032(4) -0.009(3) 0.010(3) 0.005(3)
O2B 0.036(3) 0.048(3) 0.034(3) 0.010(2) 0.001(2) 0.005(2)
C2B 0.032(4) 0.091(7) 0.050(5) -0.024(5) 0.007(4) -0.001(4)
C3B 0.053(6) 0.171(12) 0.054(6) -0.024(7) -0.003(5) -0.002(7)
C4B 0.070(6) 0.080(8) 0.100(8) -0.021(6) 0.045(6) -0.019(6)
C5B 0.036(4) 0.070(6) 0.045(4) -0.023(4) 0.010(3) -0.002(4)
C6B 0.089(7) 0.068(7) 0.103(8) -0.041(6) 0.055(6) -0.028(6)
C7B 0.044(5) 0.115(9) 0.047(5) -0.026(6) -0.005(4) 0.016(5)
C8B 0.100(8) 0.102(10) 0.101(9) 0.016(8) 0.025(7) 0.037(7)
C9B 0.046(4) 0.068(6) 0.055(5) -0.026(4) 0.012(4) 0.014(4)
C10B 0.065(6) 0.090(8) 0.098(8) -0.045(6) -0.010(5) 0.048(6)
C11B 0.052(5) 0.110(8) 0.061(6) -0.026(6) 0.025(4) -0.004(5)
C12B 0.176(14) 0.203(17) 0.124(11) -0.048(11) 0.098(11) -0.010(12)

loop_
_geom_bond_atom_site_label_1
_geom_bond_atom_site_label_2
_geom_bond_distance
_geom_bond_site_symmetry_2
_geom_bond_publ_flag
U1A O2A 1.741(5) 3_665 ?
U1A O2A 1.741(5) . ?
U1A O1A 2.281(4) . ?
U1A O1A 2.281(4) 3_665 ?
U1A Br1A 2.8153(7) . ?
U1A Br1A 2.8153(7) 3_665 ?
O1A C1A 1.279(7) . ?
N1A C1A 1.320(8) . ?
N1A C5A 1.496(8) . ?
N1A C9A 1.510(9) . ?
C1A C2A 1.489(8) . ?
C2A C3A 1.507(10) . ?
C2A C4A 1.526(9) . ?
C5A C6A 1.525(10) . ?
C5A C7A 1.532(11) . ?
C7A C8A 1.515(12) . ?
C9A C11A 1.489(16) . ?
C9A C10A 1.529(15) . ?
C11A C12A 1.530(19) . ?
U1B O2B 1.757(4) 3_766 ?
U1B O2B 1.757(4) . ?
U1B O1B 2.303(4) . ?
U1B O1B 2.303(4) 3_766 ?
U1B Br1B 2.8127(7) . ?
U1B Br1B 2.8127(7) 3_766 ?
O1B C1B 1.274(7) . ?
N1B C1B 1.320(8) . ?
N1B C9B 1.491(8) . ?
N1B C5B 1.512(8) . ?
C1B C2B 1.516(9) . ?
C2B C3B 1.493(11) . ?
C2B C4B 1.540(12) . ?
C5B C6B 1.511(11) . ?
C5B C7B 1.519(11) . ?
C7B C8B 1.497(13) . ?
C9B C11B 1.511(12) . ?
C9B C10B 1.549(11) . ?
C11B C12B 1.508(13) . ?
